data_4517996
loop_
_publ_author_name
'Martinez, Jorge L.'
'Lutz, Sean A.'
'Beagan, Daniel M.'
'Gao, Xinfeng'
'Pink, Maren'
'Chen, Chun-Hsing'
'Carta, Veronica'
'Mo\"enne-Loccoz, Pierre'
'Smith, Jeremy M.'

_publ_section_title
;
 Stabilization of the Dinitrogen Analogue, Phosphorus Nitride.
;
_journal_issue 9
_journal_name_full 'ACS central science'
_journal_page_first 1572
_journal_page_last 1577
_journal_paper_doi 10.1021/acscentsci.0c00944
_journal_volume 6
_journal_year 2020
_chemical_formula_moiety 'C52 H99 B1 Fe1 Mo1 N11 O1.00 P1 Si3'
_chemical_formula_sum 'C52 H99 B Fe Mo N11 O P Si3'
_chemical_formula_weight 1172.26
_space_group_IT_number 2
_space_group_name_Hall '-P 1'
_space_group_name_H-M_alt 'P -1'
_symmetry_cell_setting triclinic
_symmetry_space_group_name_H-M 'P -1'
_atom_sites_solution_hydrogens difmap
_atom_sites_solution_primary other
_audit_creation_date 2017-08-18
_audit_creation_method CRYSTALS_ver_14.61_build_6236
_cell_angle_alpha 71.492(2)
_cell_angle_beta 78.041(2)
_cell_angle_gamma 81.087(2)
_cell_formula_units_Z 2
_cell_length_a 10.1184(6)
_cell_length_b 15.4620(8)
_cell_length_c 21.5377(10)
_cell_measurement_reflns_used 5511
_cell_measurement_temperature 173
_cell_measurement_theta_max 21
_cell_measurement_theta_min 2
_cell_volume 3111.5(3)
_computing_cell_refinement 'Apex2 (Bruker AXS, 2006)'
_computing_data_collection 'Apex2 (Bruker AXS, 2006)'
_computing_data_reduction 'Apex2 (Bruker AXS, 2006)'
_computing_molecular_graphics 'CAMERON (Watkin et al., 1996)'
_computing_publication_material 'CRYSTALS (Betteridge et al., 2003)'
_computing_structure_refinement 'CRYSTALS (Betteridge et al., 2003)'
_computing_structure_solution 'Superflip (Palatinus & Chapuis, 2007)'
_diffrn_ambient_temperature 173
_diffrn_measured_fraction_theta_full 0.990
_diffrn_measured_fraction_theta_max 0.990
_diffrn_measurement_device Area
_diffrn_measurement_device_type 'Bruker Kappa Apex2'
_diffrn_measurement_method '\f & \w scans'
_diffrn_radiation_monochromator graphite
_diffrn_radiation_type 'Mo K\a'
_diffrn_radiation_wavelength 0.71073
_diffrn_reflns_av_R_equivalents 0.083
_diffrn_reflns_limit_h_max 12
_diffrn_reflns_limit_h_min -12
_diffrn_reflns_limit_k_max 18
_diffrn_reflns_limit_k_min -18
_diffrn_reflns_limit_l_max 25
_diffrn_reflns_limit_l_min -25
_diffrn_reflns_number 35770
_diffrn_reflns_theta_full 25.113
_diffrn_reflns_theta_max 25.113
_diffrn_reflns_theta_min 1.395
_diffrn_standards_number 0
_exptl_absorpt_coefficient_mu 0.562
_exptl_absorpt_correction_T_max 0.95
_exptl_absorpt_correction_T_min 0.87
_exptl_absorpt_correction_type multi-scan
_exptl_absorpt_process_details 'SADABS (Siemens, 1996)'
_exptl_crystal_colour yellow
_exptl_crystal_density_diffrn 1.251
_exptl_crystal_density_method 'not measured'
_exptl_crystal_description plate
_exptl_crystal_F_000 1252
_exptl_crystal_size_max 0.300
_exptl_crystal_size_mid 0.250
_exptl_crystal_size_min 0.100
_refine_diff_density_max 2.46
_refine_diff_density_min -2.16
_refine_ls_extinction_method None
_refine_ls_goodness_of_fit_ref 0.9710
_refine_ls_hydrogen_treatment constr
_refine_ls_matrix_type full
_refine_ls_number_parameters 692
_refine_ls_number_reflns 10940
_refine_ls_number_restraints 343
_refine_ls_R_factor_all 0.1333
_refine_ls_R_factor_gt 0.0749
_refine_ls_shift/su_max 0.0291526
_refine_ls_shift/su_mean 0.0016768
_refine_ls_structure_factor_coef Fsqd
_refine_ls_weighting_details
;
 Method= Modified Sheldrick 
 w=1/[\s^2^(F^2^) + ( 0.07P)^2^ +20.60P] 
 ,where P=(max(Fo^2^,0) + 2Fc^2^)/3 
;
_refine_ls_weighting_scheme calc
_refine_ls_wR_factor_all 0.2009
_refine_ls_wR_factor_gt 0.1655
_refine_ls_wR_factor_ref 0.2009
_reflns_limit_h_max 12
_reflns_limit_h_min -11
_reflns_limit_k_max 18
_reflns_limit_k_min -17
_reflns_limit_l_max 25
_reflns_limit_l_min 0
_reflns_number_gt 6528
_reflns_number_total 10988
_reflns_threshold_expression I>2.0\s(I)
_oxford_diffrn_Wilson_B_factor 0.00
_oxford_diffrn_Wilson_scale 0.00
_oxford_refine_ls_r_factor_ref 0.1333
_oxford_refine_ls_scale 0.11865(6)
_oxford_reflns_number_all 10940
_oxford_reflns_threshold_expression_ref I>-3.0\s(I)
_oxford_structure_analysis_title 'mo_17099_0m in P-1'
_cod_data_source_file oc0c00944_si_002.cif
_cod_data_source_block global
_cod_depositor_comments
;
The following automatic conversions were performed:

data item '_atom_sites_solution_primary' value 'Other' was changed to
'other' in accordance with the
/home/data/users/saulius/crontab/automatic-downloads/rss-feeds/ACS/lib/dictionaries/cif_core.dic
dictionary named 'cif_core.dic' version 2.4.2 last updated on
2011-04-26.

Automatic conversion script
Id: cif_fix_values 7556 2019-12-06 15:28:31Z antanas 

 Adding full bibliography for 4517996--4518010.cif.
;
_cod_original_sg_symbol_H-M 'P -1 '
_cod_original_formula_sum 'C52 H99 B1 Fe1 Mo1 N11 O1.00 P1 Si3'
_cod_database_code 4517996

loop_
_symmetry_equiv_pos_as_xyz
x,y,z
-x,-y,-z

loop_
_atom_site_label
_atom_site_type_symbol
_atom_site_fract_x
_atom_site_fract_y
_atom_site_fract_z
_atom_site_U_iso_or_equiv
_atom_site_occupancy
_atom_site_adp_type
_atom_site_refinement_flags_posn
_atom_site_refinement_flags_adp
_atom_site_refinement_flags_occupancy
_atom_site_disorder_assembly
_atom_site_disorder_group
_atom_site_attached_hydrogens
Mo1 Mo 0.40902(8) 0.75532(4) 0.32068(3) 0.0368 1.0000 Uani D . . . . .
Fe1 Fe 0.31795(10) 1.13992(6) 0.25922(4) 0.0235 1.0000 Uani . . . . . .
P1 P 0.36706(19) 0.90348(12) 0.29890(9) 0.0278 1.0000 Uani . . . . . .
Si1 Si 0.6281(3) 0.83444(16) 0.17774(12) 0.0461 1.0000 Uani . . . . . .
Si2 Si 0.0808(3) 0.79161(17) 0.30133(12) 0.0533 1.0000 Uani . . . . . .
Si3 Si 0.4730(2) 0.79015(13) 0.45597(9) 0.0366 1.0000 Uani D U . . . .
O1 O 0.2788(18) 1.7880(10) -0.0344(7) 0.074(7) 0.46(2) Uiso D . P 1 9 .
O11 O 0.2716(12) 1.8083(9) -0.0318(9) 0.080(6) 0.54(2) Uiso D . P 1 10 .
N1 N 0.2346(5) 1.2250(3) 0.1116(2) 0.0235 1.0000 Uani D . . . . .
N2 N 0.2674(5) 1.3182(3) 0.1622(2) 0.0204 1.0000 Uani . . . . . .
N3 N 0.6077(5) 1.2047(3) 0.2612(2) 0.0269 1.0000 Uani D . . . . .
N4 N 0.4502(5) 1.3128(3) 0.2288(2) 0.0228 1.0000 Uani . . . . . .
N5 N 0.1269(6) 1.2223(3) 0.3756(2) 0.0331 1.0000 Uani D . . . . .
N6 N 0.2097(5) 1.3195(4) 0.2834(2) 0.0236 1.0000 Uani . . . . . .
N7 N 0.3397(6) 1.0061(4) 0.2843(3) 0.0271 1.0000 Uani . . . . . .
N8 N 0.5608(5) 0.7470(2) 0.2454(2) 0.0461 1.0000 Uani D . . . . .
N9 N 0.2272(4) 0.7195(2) 0.3189(3) 0.0472 1.0000 Uani D . . . . .
N10 N 0.4840(8) 0.7220(2) 0.4056(2) 0.0222 0.601(10) Uani D . P 1 1 .
N11 N 0.4525(4) 0.60538(14) 0.34175(16) 0.0518 1.0000 Uani D . . . . .
N101 N 0.4059(14) 0.7256(4) 0.4220(4) 0.042(5) 0.399(10) Uiso D . P 1 2 .
C1 C 0.2653(6) 1.2280(4) 0.1693(3) 0.0226 1.0000 Uani . . . . . .
C2 C 0.2177(6) 1.3128(4) 0.0678(3) 0.0269 1.0000 Uani D . . . . .
C3 C 0.2391(6) 1.3701(4) 0.0999(3) 0.0215 1.0000 Uani . . . . . .
C4 C 0.2239(5) 1.1385(4) 0.0978(3) 0.0438 1.0000 Uani D . . . . .
C5 C 0.1031(11) 1.0934(7) 0.1382(8) 0.0782 0.651(17) Uani D . P 1 7 .
C6 C 0.3540(9) 1.0818(6) 0.0950(8) 0.0870 0.651(17) Uani D . P 1 7 .
C7 C 0.1810(5) 1.3349(3) -0.0001(2) 0.0330 1.0000 Uani D . . . . .
C8 C 0.0300(7) 1.3433(7) 0.0031(4) 0.0737 1.0000 Uani D . . . . .
C9 C 0.2344(9) 1.4230(6) -0.0458(3) 0.0765 1.0000 Uani D . . . . .
C10 C 0.4785(7) 1.2205(4) 0.2474(3) 0.0257 1.0000 Uani . . . . . .
C11 C 0.6579(6) 1.2872(4) 0.2540(3) 0.0310 1.0000 Uani D . . . . .
C12 C 0.5576(7) 1.3530(4) 0.2347(3) 0.0251 1.0000 Uani . . . . . .
C13 C 0.6689(4) 1.1115(3) 0.2933(2) 0.0374 1.0000 Uani D . . . . .
C14 C 0.6639(8) 1.0947(5) 0.3657(3) 0.0533 1.0000 Uani D . . . . .
C15 C 0.8014(7) 1.0870(5) 0.2535(3) 0.0538 1.0000 Uani D . . . . .
C16 C 0.7985(4) 1.2990(3) 0.2607(2) 0.0345 1.0000 Uani D . . . . .
C17 C 0.8933(6) 1.3161(5) 0.1945(3) 0.0489 1.0000 Uani D . . . . .
C18 C 0.7978(6) 1.3779(5) 0.2884(4) 0.0534 1.0000 Uani D . . . . .
C19 C 0.1959(7) 1.2282(5) 0.3124(3) 0.0300 1.0000 Uani . . . . . .
C20 C 0.1038(6) 1.3081(5) 0.3871(3) 0.0343 1.0000 Uani D . . . . .
C21 C 0.1556(7) 1.3667(5) 0.3296(3) 0.0280 1.0000 Uani . . . . . .
C22 C 0.0900(12) 1.1376(5) 0.4282(2) 0.033(6) 0.35(3) Uiso D . P 1 5 .
C23 C 0.189(3) 1.1041(9) 0.4744(9) 0.042(7) 0.35(3) Uiso D . P 1 5 .
C24 C 0.0488(7) 1.0698(4) 0.4013(3) 0.0403 1.0000 Uani D U . . . .
C25 C 0.0280(6) 1.3265(5) 0.4504(3) 0.0614 1.0000 Uani D U . . . .
C26 C -0.1004(11) 1.3913(11) 0.4384(6) 0.0764 0.540(13) Uani D U P 1 3 .
C27 C 0.1144(11) 1.3675(11) 0.4801(6) 0.0598 0.540(13) Uani D U P 1 3 .
C28 C 0.2842(7) 1.4671(4) 0.1872(3) 0.0252 1.0000 Uani . . . . . .
C29 C 0.1520(8) 1.5115(5) 0.1927(4) 0.0400 1.0000 Uani . . . . . .
C30 C 0.1258(11) 1.6054(6) 0.1639(4) 0.0564 1.0000 Uani . . . . . .
C31 C 0.2299(13) 1.6571(6) 0.1276(5) 0.0662 1.0000 Uani . . . . . .
C32 C 0.3582(11) 1.6167(6) 0.1192(4) 0.0571 1.0000 Uani . . . . . .
C33 C 0.3856(8) 1.5226(5) 0.1483(3) 0.0371 1.0000 Uani . . . . . .
C34 C 0.6204(6) 0.6542(3) 0.2423(3) 0.0763 1.0000 Uani D . . . . .
C35 C 0.5108(8) 0.5878(2) 0.2786(3) 0.0716 0.601(10) Uani D . P 1 1 .
C36 C 0.2145(5) 0.6207(3) 0.3318(4) 0.0757 1.0000 Uani D . . . . .
C37 C 0.3259(7) 0.5659(2) 0.3728(3) 0.0676 0.601(10) Uani D . P 1 1 .
C38 C 0.5407(13) 0.6233(4) 0.4333(3) 0.0555 0.601(10) Uani D . P 1 1 .
C39 C 0.5682(7) 0.5787(3) 0.3761(4) 0.0523 0.601(10) Uani D . P 1 1 .
C40 C 0.6656(9) 0.9334(6) 0.2000(5) 0.0575 1.0000 Uani . . . . . .
C41 C 0.7939(11) 0.7922(7) 0.1366(4) 0.0714 1.0000 Uani . . . . . .
C42 C 0.5113(14) 0.8689(8) 0.1151(6) 0.1118 1.0000 Uani . . . . . .
C43 C 0.0246(8) 0.8650(6) 0.3564(5) 0.0564 1.0000 Uani . . . . . .
C44 C 0.1060(12) 0.8630(8) 0.2131(5) 0.0904 1.0000 Uani . . . . . .
C45 C -0.0614(11) 0.7195(7) 0.3130(5) 0.0800 1.0000 Uani . . . . . .
C46 C 0.5910(9) 0.8791(6) 0.4204(3) 0.0772 0.601(10) Uani D . P 1 1 .
C47 C 0.5170(7) 0.7258(3) 0.5399(2) 0.0536 1.0000 Uani D . . . . .
C48 C 0.2975(7) 0.8435(6) 0.4729(3) 0.0587 0.601(10) Uani D U P 1 1 .
C49 C 0.208(3) 1.9189(13) 0.0066(11) 0.087(9) 0.46(2) Uiso D . P 1 9 .
C50 C 0.243(3) 1.8741(12) -0.0499(8) 0.099(10) 0.46(2) Uiso D . P 1 9 .
C51 C 0.350(2) 1.7471(11) -0.0752(8) 0.069(7) 0.46(2) Uiso D . P 1 9 .
C52 C 0.375(3) 1.6421(11) -0.0501(11) 0.072(6) 0.46(2) Uiso D . P 1 9 .
C61 C 0.3392(13) 1.1174(9) 0.0483(8) 0.039(7) 0.349(17) Uiso D . P 1 8 .
C105 C 0.0861(10) 1.1319(9) 0.0884(10) 0.055(8) 0.349(17) Uiso D . P 1 8 .
C221 C 0.1167(7) 1.1288(4) 0.4242(2) 0.0474 0.65(3) Uani D U P 1 6 .
C231 C 0.2460(14) 1.0901(6) 0.4490(8) 0.0543 0.65(3) Uani D U P 1 6 .
C261 C -0.1166(10) 1.3046(12) 0.4642(6) 0.057(6) 0.460(13) Uiso D . P 1 4 .
C271 C 0.0288(17) 1.4243(8) 0.4476(7) 0.095(8) 0.460(13) Uiso D . P 1 4 .
C351 C 0.5931(5) 0.5879(2) 0.3140(4) 0.060(7) 0.399(10) Uiso D . P 1 2 .
C371 C 0.3572(8) 0.5752(2) 0.3125(3) 0.045(6) 0.399(10) Uiso D . P 1 2 .
C381 C 0.4693(15) 0.6236(5) 0.4534(3) 0.028(4) 0.399(10) Uiso D . P 1 2 .
C391 C 0.4101(7) 0.5649(3) 0.4144(3) 0.044(5) 0.399(10) Uiso D . P 1 2 .
C461 C 0.6353(8) 0.8321(10) 0.4041(4) 0.065(7) 0.399(10) Uiso D . P 1 2 .
C481 C 0.3519(14) 0.8884(8) 0.4689(3) 0.071(8) 0.399(10) Uiso D . P 1 2 .
C491 C 0.1289(18) 1.9326(13) -0.0011(13) 0.104(9) 0.54(2) Uiso D . P 1 10 .
C501 C 0.2681(14) 1.8870(10) -0.0244(12) 0.076(7) 0.54(2) Uiso D . P 1 10 .
C511 C 0.3788(12) 1.7647(12) -0.0534(14) 0.100(8) 0.54(2) Uiso D . P 1 10 .
C521 C 0.3633(17) 1.6756(12) -0.0671(10) 0.056(5) 0.54(2) Uiso D . P 1 10 .
B1 B 0.3044(8) 1.3572(5) 0.2148(3) 0.0228 1.0000 Uani . . . . . .
H31 H 0.2355 1.4349 0.0828 0.0258 1.0000 Uiso R . . . . .
H41 H 0.2064 1.1575 0.0536 0.0528 0.651(17) Uiso R . P 1 7 .
H42 H 0.2350 1.0918 0.1380 0.0528 0.349(17) Uiso R . P 1 8 .
H51 H 0.0996 1.0385 0.1280 0.0957 0.651(17) Uiso R . P 1 7 .
H52 H 0.0238 1.1335 0.1289 0.0957 0.651(17) Uiso R . P 1 7 .
H53 H 0.1081 1.0794 0.1840 0.0957 0.651(17) Uiso R . P 1 7 .
H61 H 0.3432 1.0272 0.0859 0.1053 0.651(17) Uiso R . P 1 7 .
H62 H 0.4192 1.1149 0.0608 0.1053 0.651(17) Uiso R . P 1 7 .
H63 H 0.3841 1.0665 0.1365 0.1053 0.651(17) Uiso R . P 1 7 .
H71 H 0.2203 1.2867 -0.0186 0.0398 1.0000 Uiso R . . . . .
H81 H 0.0096 1.3570 -0.0403 0.0889 1.0000 Uiso R . . . . .
H82 H -0.0105 1.3911 0.0217 0.0889 1.0000 Uiso R . . . . .
H83 H -0.0047 1.2872 0.0302 0.0889 1.0000 Uiso R . . . . .
H91 H 0.2102 1.4352 -0.0883 0.0922 1.0000 Uiso R . . . . .
H92 H 0.1962 1.4717 -0.0277 0.0922 1.0000 Uiso R . . . . .
H93 H 0.3305 1.4176 -0.0500 0.0922 1.0000 Uiso R . . . . .
H121 H 0.5605 1.4169 0.2265 0.0303 1.0000 Uiso R . . . . .
H131 H 0.6091 1.0714 0.2910 0.0448 1.0000 Uiso R . . . . .
H141 H 0.7036 1.0345 0.3845 0.0641 1.0000 Uiso R . . . . .
H142 H 0.7128 1.1381 0.3720 0.0641 1.0000 Uiso R . . . . .
H143 H 0.5721 1.1009 0.3867 0.0641 1.0000 Uiso R . . . . .
H151 H 0.8372 1.0271 0.2755 0.0645 1.0000 Uiso R . . . . .
H152 H 0.8635 1.1297 0.2490 0.0645 1.0000 Uiso R . . . . .
H153 H 0.7874 1.0890 0.2108 0.0645 1.0000 Uiso R . . . . .
H161 H 0.8327 1.2443 0.2904 0.0416 1.0000 Uiso R . . . . .
H171 H 0.9814 1.3230 0.2002 0.0588 1.0000 Uiso R . . . . .
H172 H 0.8597 1.3705 0.1642 0.0588 1.0000 Uiso R . . . . .
H173 H 0.8980 1.2659 0.1775 0.0588 1.0000 Uiso R . . . . .
H181 H 0.8876 1.3836 0.2923 0.0645 1.0000 Uiso R . . . . .
H182 H 0.7631 1.4329 0.2591 0.0645 1.0000 Uiso R . . . . .
H183 H 0.7418 1.3667 0.3308 0.0645 1.0000 Uiso R . . . . .
H211 H 0.1556 1.4308 0.3216 0.0338 1.0000 Uiso R . . . . .
H221 H 0.0093 1.1559 0.4543 0.0402 0.35(3) Uiso R . P 1 5 .
H231 H 0.1616 1.0497 0.5076 0.0487 0.35(3) Uiso R . P 1 5 .
H232 H 0.1926 1.1496 0.4948 0.0487 0.35(3) Uiso R . P 1 5 .
H233 H 0.2756 1.0916 0.4503 0.0487 0.35(3) Uiso R . P 1 5 .
H241 H 0.0257 1.0163 0.4366 0.0484 0.35(3) Uiso R . P 1 5 .
H242 H -0.0275 1.0961 0.3800 0.0484 0.35(3) Uiso R . P 1 5 .
H243 H 0.1220 1.0539 0.3701 0.0484 0.35(3) Uiso R . P 1 5 .
H244 H 0.0440 1.0112 0.4334 0.0484 0.65(3) Uiso R . P 1 6 .
H245 H -0.0404 1.0969 0.3954 0.0484 0.65(3) Uiso R . P 1 6 .
H246 H 0.0989 1.0633 0.3603 0.0484 0.65(3) Uiso R . P 1 6 .
H251 H 0.0029 1.2701 0.4815 0.0736 0.540(13) Uiso R . P 1 3 .
H252 H 0.0713 1.2889 0.4862 0.0736 0.460(13) Uiso R . P 1 4 .
H261 H -0.1464 1.4017 0.4790 0.0917 0.540(13) Uiso R . P 1 3 .
H262 H -0.0764 1.4478 0.4071 0.0917 0.540(13) Uiso R . P 1 3 .
H263 H -0.1582 1.3647 0.4215 0.0917 0.540(13) Uiso R . P 1 3 .
H271 H 0.0645 1.3783 0.5199 0.0718 0.540(13) Uiso R . P 1 3 .
H272 H 0.1405 1.4239 0.4492 0.0718 0.540(13) Uiso R . P 1 3 .
H273 H 0.1932 1.3269 0.4896 0.0718 0.540(13) Uiso R . P 1 3 .
H291 H 0.0784 1.4764 0.2168 0.0482 1.0000 Uiso R . . . . .
H301 H 0.0356 1.6337 0.1693 0.0681 1.0000 Uiso R . . . . .
H311 H 0.2120 1.7213 0.1085 0.0798 1.0000 Uiso R . . . . .
H321 H 0.4299 1.6524 0.0935 0.0686 1.0000 Uiso R . . . . .
H331 H 0.4762 1.4955 0.1412 0.0445 1.0000 Uiso R . . . . .
H341 H 0.6977 0.6362 0.2637 0.0917 0.601(10) Uiso R . P 1 1 .
H342 H 0.6462 0.6543 0.1973 0.0917 0.601(10) Uiso R . P 1 1 .
H343 H 0.7152 0.6547 0.2264 0.0917 0.399(10) Uiso R . P 1 2 .
H344 H 0.5788 0.6354 0.2136 0.0917 0.399(10) Uiso R . P 1 2 .
H351 H 0.5499 0.5262 0.2862 0.0848 0.601(10) Uiso R . P 1 1 .
H352 H 0.4418 0.5983 0.2524 0.0848 0.601(10) Uiso R . P 1 1 .
H361 H 0.1270 0.6062 0.3560 0.0913 0.601(10) Uiso R . P 1 1 .
H362 H 0.2278 0.6065 0.2910 0.0913 0.601(10) Uiso R . P 1 1 .
H363 H 0.1814 0.5936 0.3775 0.0913 0.399(10) Uiso R . P 1 2 .
H364 H 0.1539 0.6137 0.3058 0.0913 0.399(10) Uiso R . P 1 2 .
H371 H 0.3021 0.5703 0.4168 0.0831 0.601(10) Uiso R . P 1 1 .
H372 H 0.3348 0.5034 0.3740 0.0831 0.601(10) Uiso R . P 1 1 .
H381 H 0.6223 0.6216 0.4491 0.0682 0.601(10) Uiso R . P 1 1 .
H382 H 0.4763 0.5915 0.4687 0.0682 0.601(10) Uiso R . P 1 1 .
H391 H 0.6476 0.6000 0.3462 0.0626 0.601(10) Uiso R . P 1 1 .
H392 H 0.5804 0.5139 0.3936 0.0626 0.601(10) Uiso R . P 1 1 .
H401 H 0.7285 0.9674 0.1651 0.0692 1.0000 Uiso R . . . . .
H402 H 0.7033 0.9118 0.2397 0.0692 1.0000 Uiso R . . . . .
H403 H 0.5841 0.9716 0.2067 0.0692 1.0000 Uiso R . . . . .
H411 H 0.8219 0.8368 0.0957 0.0857 1.0000 Uiso R . . . . .
H412 H 0.8596 0.7816 0.1646 0.0857 1.0000 Uiso R . . . . .
H413 H 0.7852 0.7367 0.1284 0.0857 1.0000 Uiso R . . . . .
H421 H 0.5615 0.8928 0.0719 0.1335 1.0000 Uiso R . . . . .
H422 H 0.4431 0.9144 0.1250 0.1335 1.0000 Uiso R . . . . .
H423 H 0.4701 0.8169 0.1166 0.1335 1.0000 Uiso R . . . . .
H431 H -0.0553 0.9027 0.3446 0.0677 1.0000 Uiso R . . . . .
H432 H 0.0941 0.9026 0.3519 0.0677 1.0000 Uiso R . . . . .
H433 H 0.0061 0.8277 0.4012 0.0677 1.0000 Uiso R . . . . .
H441 H 0.0255 0.9019 0.2041 0.1089 1.0000 Uiso R . . . . .
H442 H 0.1791 0.8992 0.2049 0.1089 1.0000 Uiso R . . . . .
H443 H 0.1263 0.8244 0.1850 0.1089 1.0000 Uiso R . . . . .
H451 H -0.1417 0.7584 0.3036 0.0958 1.0000 Uiso R . . . . .
H452 H -0.0764 0.6814 0.3577 0.0958 1.0000 Uiso R . . . . .
H453 H -0.0379 0.6826 0.2839 0.0958 1.0000 Uiso R . . . . .
H461 H 0.6168 0.8948 0.4551 0.0934 0.601(10) Uiso R . P 1 1 .
H462 H 0.5480 0.9318 0.3925 0.0934 0.601(10) Uiso R . P 1 1 .
H463 H 0.6694 0.8567 0.3951 0.0934 0.601(10) Uiso R . P 1 1 .
H471 H 0.5257 0.7680 0.5623 0.0644 1.0000 Uiso R . . . . .
H472 H 0.6004 0.6889 0.5348 0.0644 1.0000 Uiso R . . . . .
H473 H 0.4473 0.6879 0.5650 0.0644 1.0000 Uiso R . . . . .
H481 H 0.2860 0.8616 0.5121 0.0707 0.601(10) Uiso R . P 1 1 .
H482 H 0.2819 0.8957 0.4365 0.0707 0.601(10) Uiso R . P 1 1 .
H483 H 0.2347 0.8006 0.4788 0.0707 0.601(10) Uiso R . P 1 1 .
H491 H 0.1865 1.9830 -0.0111 0.1066 0.46(2) Uiso R . P 1 9 .
H492 H 0.2815 1.9082 0.0302 0.1066 0.46(2) Uiso R . P 1 9 .
H493 H 0.1312 1.8924 0.0360 0.1066 0.46(2) Uiso R . P 1 9 .
H521 H 0.4281 1.6197 -0.0846 0.0888 0.46(2) Uiso R . P 1 9 .
H522 H 0.4204 1.6246 -0.0131 0.0888 0.46(2) Uiso R . P 1 9 .
H523 H 0.2896 1.6170 -0.0372 0.0888 0.46(2) Uiso R . P 1 9 .
H611 H 0.3290 1.0618 0.0406 0.0444 0.349(17) Uiso R . P 1 8 .
H612 H 0.3414 1.1659 0.0079 0.0444 0.349(17) Uiso R . P 1 8 .
H613 H 0.4215 1.1113 0.0647 0.0444 0.349(17) Uiso R . P 1 8 .
H1051 H 0.0214 1.1642 0.1139 0.0682 0.349(17) Uiso R . P 1 8 .
H1052 H 0.0689 1.0694 0.1024 0.0682 0.349(17) Uiso R . P 1 8 .
H1053 H 0.0792 1.1579 0.0427 0.0682 0.349(17) Uiso R . P 1 8 .
H2211 H 0.0557 1.1385 0.4618 0.0568 0.65(3) Uiso R . P 1 6 .
H2311 H 0.2356 1.0309 0.4797 0.0652 0.65(3) Uiso R . P 1 6 .
H2312 H 0.2700 1.1291 0.4704 0.0652 0.65(3) Uiso R . P 1 6 .
H2313 H 0.3153 1.0856 0.4126 0.0652 0.65(3) Uiso R . P 1 6 .
H2611 H -0.1621 1.3166 0.5043 0.0681 0.460(13) Uiso R . P 1 4 .
H2612 H -0.1608 1.3415 0.4285 0.0681 0.460(13) Uiso R . P 1 4 .
H2613 H -0.1182 1.2417 0.4682 0.0681 0.460(13) Uiso R . P 1 4 .
H2711 H -0.0194 1.4339 0.4881 0.1159 0.460(13) Uiso R . P 1 4 .
H2712 H 0.1197 1.4385 0.4410 0.1159 0.460(13) Uiso R . P 1 4 .
H2713 H -0.0138 1.4626 0.4118 0.1159 0.460(13) Uiso R . P 1 4 .
H3511 H 0.6495 0.5989 0.3403 0.0725 0.399(10) Uiso R . P 1 2 .
H3512 H 0.6115 0.5261 0.3131 0.0725 0.399(10) Uiso R . P 1 2 .
H3711 H 0.3824 0.5935 0.2655 0.0544 0.399(10) Uiso R . P 1 2 .
H3712 H 0.3577 0.5104 0.3284 0.0544 0.399(10) Uiso R . P 1 2 .
H3811 H 0.4397 0.6028 0.5000 0.0358 0.399(10) Uiso R . P 1 2 .
H3812 H 0.5656 0.6194 0.4442 0.0358 0.399(10) Uiso R . P 1 2 .
H3911 H 0.3138 0.5695 0.4249 0.0513 0.399(10) Uiso R . P 1 2 .
H3912 H 0.4449 0.5023 0.4277 0.0513 0.399(10) Uiso R . P 1 2 .
H4611 H 0.6852 0.8500 0.4301 0.0768 0.399(10) Uiso R . P 1 2 .
H4612 H 0.6159 0.8832 0.3676 0.0768 0.399(10) Uiso R . P 1 2 .
H4613 H 0.6872 0.7845 0.3882 0.0768 0.399(10) Uiso R . P 1 2 .
H4811 H 0.3651 0.9018 0.5072 0.0820 0.399(10) Uiso R . P 1 2 .
H4812 H 0.3671 0.9403 0.4312 0.0820 0.399(10) Uiso R . P 1 2 .
H4813 H 0.2615 0.8735 0.4750 0.0820 0.399(10) Uiso R . P 1 2 .
H4911 H 0.1396 1.9903 0.0032 0.1262 0.54(2) Uiso R . P 1 10 .
H4912 H 0.0723 1.9413 -0.0331 0.1262 0.54(2) Uiso R . P 1 10 .
H4913 H 0.0885 1.8948 0.0406 0.1262 0.54(2) Uiso R . P 1 10 .
H5211 H 0.4499 1.6501 -0.0836 0.0678 0.54(2) Uiso R . P 1 10 .
H5212 H 0.3051 1.6875 -0.0989 0.0678 0.54(2) Uiso R . P 1 10 .
H5213 H 0.3256 1.6335 -0.0268 0.0678 0.54(2) Uiso R . P 1 10 .
H5111 H 0.4183 1.8047 -0.0943 0.1156 0.54(2) Uiso R . P 1 10 .
H5112 H 0.4388 1.7507 -0.0222 0.1156 0.54(2) Uiso R . P 1 10 .
H511 H 0.4362 1.7700 -0.0886 0.0838 0.46(2) Uiso R . P 1 9 .
H512 H 0.3055 1.7623 -0.1127 0.0838 0.46(2) Uiso R . P 1 9 .
H501 H 0.3188 1.9028 -0.0788 0.1138 0.46(2) Uiso R . P 1 9 .
H502 H 0.1685 1.8870 -0.0729 0.1138 0.46(2) Uiso R . P 1 9 .
H5011 H 0.3066 1.9270 -0.0655 0.0918 0.54(2) Uiso R . P 1 10 .
H5012 H 0.3227 1.8805 0.0081 0.0918 0.54(2) Uiso R . P 1 10 .

loop_
_atom_site_aniso_label
_atom_site_aniso_U_11
_atom_site_aniso_U_22
_atom_site_aniso_U_33
_atom_site_aniso_U_23
_atom_site_aniso_U_13
_atom_site_aniso_U_12
Mo1 0.0630(5) 0.0191(3) 0.0316(4) 0.0006(3) -0.0238(3) -0.0093(3)
Fe1 0.0281(6) 0.0188(5) 0.0210(5) 0.0016(4) -0.0075(4) -0.0057(4)
P1 0.0344(11) 0.0233(9) 0.0249(9) -0.0009(7) -0.0098(8) -0.0068(8)
Si1 0.0558(15) 0.0399(13) 0.0475(14) -0.0151(11) -0.0247(12) 0.0071(11)
Si2 0.0654(17) 0.0526(15) 0.0444(14) 0.0046(11) -0.0275(13) -0.0286(13)
Si3 0.0462(13) 0.0343(11) 0.0292(11) -0.0079(9) -0.0134(10) 0.0030(10)
N1 0.027(3) 0.024(3) 0.023(3) -0.010(2) -0.007(2) -0.002(2)
N2 0.016(3) 0.022(3) 0.021(3) -0.001(2) -0.004(2) -0.005(2)
N3 0.023(3) 0.028(3) 0.030(3) -0.005(2) -0.013(3) 0.002(2)
N4 0.019(3) 0.026(3) 0.022(3) -0.002(2) -0.007(2) -0.005(2)
N5 0.042(4) 0.043(4) 0.016(3) -0.006(3) 0.002(3) -0.022(3)
N6 0.019(3) 0.028(3) 0.022(3) -0.003(2) -0.002(2) -0.007(2)
N7 0.029(3) 0.023(3) 0.028(3) -0.006(2) -0.004(3) -0.001(2)
N8 0.053(4) 0.027(3) 0.062(4) -0.014(3) -0.023(4) 0.005(3)
N9 0.059(5) 0.037(4) 0.052(4) -0.012(3) -0.010(4) -0.026(3)
N10 0.038(7) 0.010(4) 0.020(5) 0.001(3) -0.017(5) -0.002(4)
N11 0.064(3) 0.062(3) 0.044(4) -0.024(3) -0.025(3) -0.010(4)
C1 0.019(4) 0.027(4) 0.019(3) -0.001(3) -0.004(3) -0.005(3)
C2 0.023(4) 0.030(4) 0.028(4) -0.008(3) -0.010(3) 0.004(3)
C3 0.021(4) 0.022(3) 0.017(3) 0.000(3) -0.006(3) 0.001(3)
C4 0.060(6) 0.032(4) 0.046(5) -0.022(4) -0.015(4) 0.004(4)
C5 0.072(11) 0.038(8) 0.137(17) -0.037(10) -0.014(11) -0.026(8)
C6 0.076(12) 0.095(13) 0.125(17) -0.083(13) -0.056(11) 0.049(10)
C7 0.043(5) 0.036(4) 0.026(4) -0.017(3) -0.014(3) 0.007(3)
C8 0.058(6) 0.112(9) 0.048(6) -0.002(5) -0.036(5) -0.010(6)
C9 0.106(9) 0.097(8) 0.022(4) 0.006(5) -0.022(5) -0.030(7)
C10 0.031(4) 0.027(4) 0.015(3) 0.002(3) -0.005(3) -0.006(3)
C11 0.030(4) 0.037(4) 0.027(4) -0.010(3) -0.005(3) -0.007(3)
C12 0.024(4) 0.025(4) 0.027(4) -0.006(3) -0.005(3) -0.010(3)
C13 0.035(5) 0.032(4) 0.044(5) -0.004(3) -0.021(4) 0.006(3)
C14 0.070(6) 0.041(5) 0.047(5) -0.004(4) -0.033(5) 0.010(4)
C15 0.042(5) 0.048(5) 0.076(6) -0.022(5) -0.024(5) 0.009(4)
C16 0.019(4) 0.041(4) 0.046(5) -0.015(4) -0.007(3) -0.005(3)
C17 0.022(4) 0.070(6) 0.065(6) -0.034(5) -0.006(4) -0.006(4)
C18 0.028(5) 0.080(7) 0.069(6) -0.042(5) -0.010(4) -0.011(4)
C19 0.030(4) 0.037(4) 0.025(4) -0.004(3) -0.011(3) -0.012(3)
C20 0.033(4) 0.050(5) 0.027(4) -0.017(3) 0.003(3) -0.022(4)
C21 0.021(4) 0.040(4) 0.027(4) -0.017(3) -0.002(3) -0.006(3)
C24 0.043(4) 0.050(4) 0.028(3) 0.001(3) -0.004(3) -0.031(3)
C25 0.051(5) 0.106(7) 0.041(4) -0.046(4) 0.014(4) -0.029(4)
C26 0.060(6) 0.121(8) 0.051(6) -0.040(6) 0.013(5) -0.018(6)
C27 0.056(6) 0.104(8) 0.040(5) -0.056(5) 0.018(5) -0.030(6)
C28 0.039(4) 0.021(3) 0.018(3) -0.002(3) -0.014(3) -0.005(3)
C29 0.052(5) 0.037(4) 0.032(4) -0.013(3) -0.012(4) 0.004(4)
C30 0.089(7) 0.036(5) 0.045(5) -0.017(4) -0.029(5) 0.025(5)
C31 0.117(10) 0.023(5) 0.058(6) -0.001(4) -0.038(6) -0.001(6)
C32 0.093(8) 0.042(5) 0.034(5) 0.011(4) -0.021(5) -0.035(5)
C33 0.053(5) 0.036(4) 0.023(4) 0.004(3) -0.015(4) -0.020(4)
C34 0.089(8) 0.033(5) 0.107(9) -0.026(5) -0.020(7) 0.010(5)
C35 0.067(11) 0.010(6) 0.135(16) -0.006(8) -0.046(11) 0.009(7)
C36 0.125(10) 0.043(5) 0.071(7) -0.003(5) -0.034(6) -0.048(6)
C37 0.096(14) 0.057(7) 0.057(7) -0.010(8) -0.026(6) -0.026(6)
C38 0.063(6) 0.063(6) 0.038(8) -0.011(7) -0.009(5) -0.009(5)
C39 0.066(10) 0.012(6) 0.073(10) -0.005(6) -0.013(8) 0.000(6)
C40 0.057(6) 0.051(5) 0.063(6) -0.022(5) 0.015(5) -0.022(5)
C41 0.103(9) 0.068(7) 0.036(5) -0.021(5) -0.010(5) 0.022(6)
C42 0.137(12) 0.088(9) 0.107(10) 0.025(7) -0.083(9) -0.030(8)
C43 0.037(5) 0.061(6) 0.072(6) -0.008(5) -0.020(5) -0.016(4)
C44 0.100(9) 0.104(9) 0.057(6) 0.017(6) -0.037(6) -0.037(7)
C45 0.092(8) 0.076(7) 0.080(7) 0.004(6) -0.049(6) -0.041(6)
C46 0.092(9) 0.076(12) 0.092(9) -0.037(6) -0.038(11) -0.037(6)
C47 0.080(7) 0.044(5) 0.034(4) 0.000(4) -0.013(4) -0.016(5)
C48 0.061(4) 0.060(4) 0.049(4) -0.013(4) -0.011(4) 0.007(4)
C221 0.051(5) 0.061(5) 0.026(4) 0.007(4) -0.004(4) -0.038(4)
C231 0.054(6) 0.069(6) 0.028(5) 0.021(4) -0.012(5) -0.038(5)
B1 0.028(4) 0.020(4) 0.018(4) -0.001(3) -0.005(3) -0.007(3)

loop_
_atom_type_symbol
_atom_type_scat_dispersion_real
_atom_type_scat_dispersion_imag
_atom_type_scat_Cromer_Mann_a1
_atom_type_scat_Cromer_Mann_b1
_atom_type_scat_Cromer_Mann_a2
_atom_type_scat_Cromer_Mann_b2
_atom_type_scat_Cromer_Mann_a3
_atom_type_scat_Cromer_Mann_b3
_atom_type_scat_Cromer_Mann_a4
_atom_type_scat_Cromer_Mann_b4
_atom_type_scat_Cromer_Mann_c
_atom_type_scat_source
C 0.0033 0.0016 2.3100 20.8439 1.0200 10.2075 1.5886 0.5687 0.8650 51.6512 0.2156 'International Tables Vol C 4.2.6.8 and 6.1.1.4'
H 0.0000 0.0000 0.4930 10.5109 0.3229 26.1257 0.1402 3.1424 0.0408 57.7998 0.0030 'International Tables Vol C 4.2.6.8 and 6.1.1.4'
B 0.0013 0.0007 2.0545 23.2185 1.3326 1.0210 1.0979 60.3498 0.7068 0.1403 -0.1932 'International Tables Vol C 4.2.6.8 and 6.1.1.4'
N 0.0061 0.0033 12.2126 0.0057 3.1322 9.8933 2.0125 28.9975 1.1663 0.5826 -11.5290 'International Tables Vol C 4.2.6.8 and 6.1.1.4'
Si 0.0817 0.0704 6.2915 2.4386 3.0353 32.3337 1.9891 0.6785 1.5410 81.6937 1.1407 'International Tables Vol C 4.2.6.8 and 6.1.1.4'
P 0.1023 0.0942 6.4345 1.9067 4.1791 27.1570 1.7800 0.5260 1.4908 68.1645 1.1149 'International Tables Vol C 4.2.6.8 and 6.1.1.4'
Fe 0.3463 0.8444 11.7695 4.7611 7.3573 0.3072 3.5222 15.3535 2.3045 76.8805 1.0369 'International Tables Vol C 4.2.6.8 and 6.1.1.4'
Mo -1.6832 0.6857 3.7025 0.2772 17.2356 1.0958 12.8876 11.0040 3.7429 61.6584 4.3875 'International Tables Vol C 4.2.6.8 and 6.1.1.4'
O 0.0106 0.0060 3.0485 13.2771 2.2868 5.7011 1.5463 0.3239 0.8670 32.9089 0.2508 'International Tables Vol C 4.2.6.8 and 6.1.1.4'

loop_
_geom_angle_atom_site_label_1
_geom_angle_site_symmetry_1
_geom_angle_atom_site_label_2
_geom_angle_site_symmetry_2
_geom_angle_atom_site_label_3
_geom_angle_site_symmetry_3
_geom_angle
_geom_angle_publ_flag
P1 . Mo1 . Si1 . 77.13(6) yes
P1 . Mo1 . Si3 . 78.02(6) yes
Si1 . Mo1 . Si3 . 116.50(6) yes
P1 . Mo1 . N8 . 100.51(11) yes
Si1 . Mo1 . N8 . 23.47(10) yes
Si3 . Mo1 . N8 . 120.26(17) yes
P1 . Mo1 . N9 . 101.16(11) yes
Si1 . Mo1 . N9 . 120.75(17) yes
Si3 . Mo1 . N9 . 120.94(17) yes
N8 . Mo1 . N9 . 117.9(2) yes
P1 . Mo1 . N10 . 101.66(10) yes
Si1 . Mo1 . N10 . 116.5(2) yes
Si3 . Mo1 . N10 . 24.45(11) yes
N8 . Mo1 . N10 . 109.6(3) yes
N9 . Mo1 . N10 . 121.6(3) yes
P1 . Mo1 . N11 . 179.45(10) yes
Si1 . Mo1 . N11 . 102.36(10) yes
Si3 . Mo1 . N11 . 102.40(9) yes
N8 . Mo1 . N11 . 78.98(5) yes
N9 . Mo1 . N11 . 78.94(5) yes
N10 . Mo1 . N11 . 78.71(5) yes
P1 . Mo1 . Si1 . 77.13(6) yes
P1 . Mo1 . Si3 . 78.02(6) yes
Si1 . Mo1 . Si3 . 116.50(6) yes
P1 . Mo1 . N8 . 100.51(11) yes
Si1 . Mo1 . N8 . 23.47(10) yes
Si3 . Mo1 . N8 . 120.26(17) yes
P1 . Mo1 . N9 . 101.16(11) yes
Si1 . Mo1 . N9 . 120.75(17) yes
Si3 . Mo1 . N9 . 120.94(17) yes
N8 . Mo1 . N9 . 117.9(2) yes
P1 . Mo1 . N11 . 179.45(10) yes
Si1 . Mo1 . N11 . 102.36(10) yes
Si3 . Mo1 . N11 . 102.40(9) yes
N8 . Mo1 . N11 . 78.98(5) yes
N9 . Mo1 . N11 . 78.94(5) yes
P1 . Mo1 . N101 . 97.4(2) yes
Si1 . Mo1 . N101 . 137.5(3) yes
Si3 . Mo1 . N101 . 25.08(19) yes
N8 . Mo1 . N101 . 131.8(4) yes
N9 . Mo1 . N101 . 101.7(4) yes
N11 . Mo1 . N101 . 83.1(2) yes
N7 . Fe1 . C1 . 125.8(2) yes
N7 . Fe1 . C10 . 123.4(2) yes
C1 . Fe1 . C10 . 89.2(2) yes
N7 . Fe1 . C19 . 129.1(2) yes
C1 . Fe1 . C19 . 90.6(2) yes
C10 . Fe1 . C19 . 86.2(3) yes
Mo1 . P1 . N7 . 179.2(2) yes
Mo1 . Si1 . N8 . 27.37(12) yes
Mo1 . Si1 . C40 . 94.6(3) yes
N8 . Si1 . C40 . 114.1(3) yes
Mo1 . Si1 . C41 . 136.4(3) yes
N8 . Si1 . C41 . 110.3(3) yes
C40 . Si1 . C41 . 104.5(5) yes
Mo1 . Si1 . C42 . 101.2(5) yes
N8 . Si1 . C42 . 108.4(5) yes
C40 . Si1 . C42 . 112.5(5) yes
C41 . Si1 . C42 . 106.7(6) yes
N9 . Si2 . C43 . 113.2(3) yes
N9 . Si2 . C44 . 110.3(5) yes
C43 . Si2 . C44 . 110.2(5) yes
N9 . Si2 . C45 . 108.9(4) yes
C43 . Si2 . C45 . 107.0(5) yes
C44 . Si2 . C45 . 107.0(5) yes
Mo1 . Si3 . N10 . 29.01(12) yes
Mo1 . Si3 . C46 . 102.09(19) yes
N10 . Si3 . C46 . 111.64(6) yes
Mo1 . Si3 . C47 . 141.15(12) yes
N10 . Si3 . C47 . 113.37(6) yes
C46 . Si3 . C47 . 105.18(7) yes
Mo1 . Si3 . C48 . 90.9(2) yes
N10 . Si3 . C48 . 111.37(6) yes
C46 . Si3 . C48 . 109.97(7) yes
C47 . Si3 . C48 . 104.93(7) yes
Mo1 . Si3 . N101 . 31.3(2) yes
Mo1 . Si3 . C47 . 141.15(12) yes
N101 . Si3 . C47 . 113.38(6) yes
Mo1 . Si3 . C461 . 86.4(3) yes
N101 . Si3 . C461 . 111.46(6) yes
C47 . Si3 . C461 . 104.97(7) yes
Mo1 . Si3 . C481 . 105.4(2) yes
N101 . Si3 . C481 . 111.59(6) yes
C47 . Si3 . C481 . 105.15(7) yes
C461 . Si3 . C481 . 109.91(7) yes
C50 . O1 . C51 . 123.84(7) yes
C501 . O11 . C511 . 123.85(7) yes
C1 . N1 . C2 . 111.1(5) yes
C1 . N1 . C4 . 123.4(5) yes
C2 . N1 . C4 . 125.4(5) yes
C1 . N2 . C3 . 109.4(5) yes
C1 . N2 . B1 . 125.2(5) yes
C3 . N2 . B1 . 125.3(5) yes
C10 . N3 . C11 . 110.4(5) yes
C10 . N3 . C13 . 122.3(5) yes
C11 . N3 . C13 . 126.0(4) yes
C10 . N4 . C12 . 109.4(5) yes
C10 . N4 . B1 . 120.5(5) yes
C12 . N4 . B1 . 129.4(5) yes
C19 . N5 . C20 . 111.3(5) yes
C19 . N5 . C22 . 126.3(5) yes
C20 . N5 . C22 . 122.2(5) yes
C19 . N5 . C20 . 111.3(5) yes
C19 . N5 . C221 . 117.5(5) yes
C20 . N5 . C221 . 129.5(5) yes
C19 . N6 . C21 . 109.4(5) yes
C19 . N6 . B1 . 122.5(5) yes
C21 . N6 . B1 . 126.4(5) yes
Fe1 . N7 . P1 . 175.0(4) yes
Si1 . N8 . Mo1 . 129.2(2) yes
Si1 . N8 . C34 . 113.1(2) yes
Mo1 . N8 . C34 . 117.58(5) yes
Mo1 . N9 . Si2 . 127.6(2) yes
Mo1 . N9 . C36 . 117.57(5) yes
Si2 . N9 . C36 . 114.8(2) yes
Mo1 . N10 . Si3 . 126.5(2) yes
Mo1 . N10 . C38 . 117.65(7) yes
Si3 . N10 . C38 . 115.3(2) yes
Mo1 . N11 . C35 . 106.92(7) yes
Mo1 . N11 . C37 . 107.03(7) yes
C35 . N11 . C37 . 113.9(3) yes
Mo1 . N11 . C39 . 106.89(7) yes
C35 . N11 . C39 . 101.3(4) yes
C37 . N11 . C39 . 119.9(4) yes
Mo1 . N11 . C351 . 107.00(7) yes
Mo1 . N11 . C371 . 106.93(7) yes
C351 . N11 . C371 . 113.9(4) yes
Mo1 . N11 . C391 . 106.72(7) yes
C351 . N11 . C391 . 117.7(3) yes
C371 . N11 . C391 . 103.9(4) yes
Mo1 . N101 . Si3 . 123.6(4) yes
Mo1 . N101 . C381 . 112.0(6) yes
Si3 . N101 . C381 . 104.4(4) yes
Fe1 . C1 . N2 . 113.9(4) yes
Fe1 . C1 . N1 . 140.5(5) yes
N2 . C1 . N1 . 105.6(5) yes
N1 . C2 . C3 . 105.4(5) yes
N1 . C2 . C7 . 125.4(5) yes
C3 . C2 . C7 . 129.2(5) yes
N2 . C3 . C2 . 108.5(5) yes
N2 . C3 . H31 . 125.7 no
C2 . C3 . H31 . 125.8 no
N1 . C4 . C5 . 112.13(7) yes
N1 . C4 . C6 . 112.19(7) yes
C5 . C4 . C6 . 117.59(7) yes
N1 . C4 . H41 . 104.5 no
C5 . C4 . H41 . 104.5 no
C6 . C4 . H41 . 104.4 no
N1 . C4 . C61 . 112.13(7) yes
N1 . C4 . C105 . 112.18(7) yes
C61 . C4 . C105 . 117.58(7) yes
N1 . C4 . H42 . 104.8 no
C61 . C4 . H42 . 104.5 no
C105 . C4 . H42 . 104.1 no
C4 . C5 . H51 . 109.7 no
C4 . C5 . H52 . 109.4 no
H51 . C5 . H52 . 109.5 no
C4 . C5 . H53 . 109.3 no
H51 . C5 . H53 . 109.5 no
H52 . C5 . H53 . 109.5 no
C4 . C6 . H61 . 109.7 no
C4 . C6 . H62 . 109.5 no
H61 . C6 . H62 . 109.5 no
C4 . C6 . H63 . 109.2 no
H61 . C6 . H63 . 109.5 no
H62 . C6 . H63 . 109.5 no
C2 . C7 . C8 . 111.43(7) yes
C2 . C7 . C9 . 111.42(7) yes
C8 . C7 . C9 . 108.60(7) yes
C2 . C7 . H71 . 108.5 no
C8 . C7 . H71 . 108.3 no
C9 . C7 . H71 . 108.4 no
C7 . C8 . H81 . 109.8 no
C7 . C8 . H82 . 109.0 no
H81 . C8 . H82 . 109.5 no
C7 . C8 . H83 . 109.6 no
H81 . C8 . H83 . 109.5 no
H82 . C8 . H83 . 109.5 no
C7 . C9 . H91 . 109.7 no
C7 . C9 . H92 . 109.2 no
H91 . C9 . H92 . 109.5 no
C7 . C9 . H93 . 109.5 no
H91 . C9 . H93 . 109.5 no
H92 . C9 . H93 . 109.5 no
Fe1 . C10 . N3 . 136.4(5) yes
Fe1 . C10 . N4 . 117.4(5) yes
N3 . C10 . N4 . 105.7(5) yes
N3 . C11 . C12 . 105.4(5) yes
N3 . C11 . C16 . 126.4(5) yes
C12 . C11 . C16 . 128.0(5) yes
N4 . C12 . C11 . 109.1(5) yes
N4 . C12 . H121 . 125.4 no
C11 . C12 . H121 . 125.5 no
N3 . C13 . C14 . 112.08(7) yes
N3 . C13 . C15 . 112.14(7) yes
C14 . C13 . C15 . 117.50(7) yes
N3 . C13 . H131 . 104.6 no
C14 . C13 . H131 . 104.5 no
C15 . C13 . H131 . 104.5 no
C13 . C14 . H141 . 109.7 no
C13 . C14 . H142 . 109.2 no
H141 . C14 . H142 . 109.5 no
C13 . C14 . H143 . 109.5 no
H141 . C14 . H143 . 109.5 no
H142 . C14 . H143 . 109.5 no
C13 . C15 . H151 . 109.7 no
C13 . C15 . H152 . 109.3 no
H151 . C15 . H152 . 109.5 no
C13 . C15 . H153 . 109.4 no
H151 . C15 . H153 . 109.5 no
H152 . C15 . H153 . 109.5 no
C11 . C16 . C17 . 111.42(7) yes
C11 . C16 . C18 . 111.41(7) yes
C17 . C16 . C18 . 108.61(7) yes
C11 . C16 . H161 . 108.4 no
C17 . C16 . H161 . 108.5 no
C18 . C16 . H161 . 108.4 no
C16 . C17 . H171 . 109.7 no
C16 . C17 . H172 . 109.2 no
H171 . C17 . H172 . 109.5 no
C16 . C17 . H173 . 109.5 no
H171 . C17 . H173 . 109.5 no
H172 . C17 . H173 . 109.5 no
C16 . C18 . H181 . 109.7 no
C16 . C18 . H182 . 109.1 no
H181 . C18 . H182 . 109.5 no
C16 . C18 . H183 . 109.6 no
H181 . C18 . H183 . 109.5 no
H182 . C18 . H183 . 109.5 no
Fe1 . C19 . N5 . 138.5(5) yes
Fe1 . C19 . N6 . 115.0(5) yes
N5 . C19 . N6 . 104.6(6) yes
N5 . C20 . C21 . 105.0(5) yes
N5 . C20 . C25 . 125.1(5) yes
C21 . C20 . C25 . 129.7(6) yes
N6 . C21 . C20 . 109.6(6) yes
N6 . C21 . H211 . 125.2 no
C20 . C21 . H211 . 125.2 no
N5 . C22 . C23 . 112.10(7) yes
N5 . C22 . C24 . 112.13(7) yes
C23 . C22 . C24 . 117.55(7) yes
N5 . C22 . H221 . 104.6 no
C23 . C22 . H221 . 104.4 no
C24 . C22 . H221 . 104.6 no
C22 . C23 . H231 . 109.8 no
C22 . C23 . H232 . 109.5 no
H231 . C23 . H232 . 109.5 no
C22 . C23 . H233 . 109.1 no
H231 . C23 . H233 . 109.5 no
H232 . C23 . H233 . 109.5 no
C22 . C24 . H241 . 109.7 no
C22 . C24 . H242 . 109.4 no
H241 . C24 . H242 . 109.5 no
C22 . C24 . H243 . 109.3 no
H241 . C24 . H243 . 109.5 no
H242 . C24 . H243 . 109.5 no
C221 . C24 . H244 . 109.7 no
C221 . C24 . H245 . 109.4 no
H244 . C24 . H245 . 109.5 no
C221 . C24 . H246 . 109.3 no
H244 . C24 . H246 . 109.5 no
H245 . C24 . H246 . 109.5 no
C20 . C25 . C26 . 111.37(7) yes
C20 . C25 . C27 . 111.41(7) yes
C26 . C25 . C27 . 108.51(7) yes
C20 . C25 . H251 . 108.7 no
C26 . C25 . H251 . 108.6 no
C27 . C25 . H251 . 108.2 no
C20 . C25 . C261 . 111.44(7) yes
C20 . C25 . C271 . 111.47(7) yes
C261 . C25 . C271 . 108.65(7) yes
C20 . C25 . H252 . 108.6 no
C261 . C25 . H252 . 108.4 no
C271 . C25 . H252 . 108.1 no
C25 . C26 . H261 . 109.8 no
C25 . C26 . H262 . 109.3 no
H261 . C26 . H262 . 109.5 no
C25 . C26 . H263 . 109.4 no
H261 . C26 . H263 . 109.5 no
H262 . C26 . H263 . 109.5 no
C25 . C27 . H271 . 109.8 no
C25 . C27 . H272 . 108.9 no
H271 . C27 . H272 . 109.5 no
C25 . C27 . H273 . 109.8 no
H271 . C27 . H273 . 109.5 no
H272 . C27 . H273 . 109.5 no
C29 . C28 . C33 . 115.5(6) yes
C29 . C28 . B1 . 118.8(6) yes
C33 . C28 . B1 . 124.9(6) yes
C28 . C29 . C30 . 121.8(8) yes
C28 . C29 . H291 . 119.1 no
C30 . C29 . H291 . 119.1 no
C29 . C30 . C31 . 120.2(9) yes
C29 . C30 . H301 . 119.9 no
C31 . C30 . H301 . 119.9 no
C30 . C31 . C32 . 119.9(8) yes
C30 . C31 . H311 . 120.1 no
C32 . C31 . H311 . 120.0 no
C31 . C32 . C33 . 120.3(8) yes
C31 . C32 . H321 . 119.9 no
C33 . C32 . H321 . 119.8 no
C32 . C33 . C28 . 122.1(8) yes
C32 . C33 . H331 . 119.0 no
C28 . C33 . H331 . 118.9 no
N8 . C34 . C35 . 107.33(7) yes
N8 . C34 . H341 . 110.1 no
C35 . C34 . H341 . 109.8 no
N8 . C34 . H342 . 109.8 no
C35 . C34 . H342 . 110.3 no
H341 . C34 . H342 . 109.5 no
N8 . C34 . C351 . 107.24(7) yes
N8 . C34 . H343 . 109.8 no
C351 . C34 . H343 . 110.3 no
N8 . C34 . H344 . 110.2 no
C351 . C34 . H344 . 109.8 no
H343 . C34 . H344 . 109.5 no
C34 . C35 . N11 . 108.20(7) yes
C34 . C35 . H351 . 110.1 no
N11 . C35 . H351 . 110.0 no
C34 . C35 . H352 . 109.5 no
N11 . C35 . H352 . 109.5 no
H351 . C35 . H352 . 109.5 no
N9 . C36 . C37 . 107.25(7) yes
N9 . C36 . H361 . 109.9 no
C37 . C36 . H361 . 110.3 no
N9 . C36 . H362 . 110.1 no
C37 . C36 . H362 . 109.8 no
H361 . C36 . H362 . 109.5 no
N9 . C36 . C371 . 107.32(7) yes
N9 . C36 . H363 . 110.1 no
C371 . C36 . H363 . 109.8 no
N9 . C36 . H364 . 109.8 no
C371 . C36 . H364 . 110.3 no
H363 . C36 . H364 . 109.5 no
C36 . C37 . N11 . 108.22(7) yes
C36 . C37 . H371 . 109.5 no
N11 . C37 . H371 . 109.4 no
C36 . C37 . H372 . 110.1 no
N11 . C37 . H372 . 110.0 no
H371 . C37 . H372 . 109.5 no
N10 . C38 . C39 . 107.36(7) yes
N10 . C38 . H381 . 110.0 no
C39 . C38 . H381 . 110.5 no
N10 . C38 . H382 . 109.8 no
C39 . C38 . H382 . 109.7 no
H381 . C38 . H382 . 109.5 no
C38 . C39 . N11 . 108.17(7) yes
C38 . C39 . H391 . 109.4 no
N11 . C39 . H391 . 109.6 no
C38 . C39 . H392 . 110.1 no
N11 . C39 . H392 . 110.0 no
H391 . C39 . H392 . 109.5 no
Si1 . C40 . H401 . 109.5 no
Si1 . C40 . H402 . 109.4 no
H401 . C40 . H402 . 109.5 no
Si1 . C40 . H403 . 109.5 no
H401 . C40 . H403 . 109.5 no
H402 . C40 . H403 . 109.5 no
Si1 . C41 . H411 . 109.4 no
Si1 . C41 . H412 . 109.5 no
H411 . C41 . H412 . 109.5 no
Si1 . C41 . H413 . 109.5 no
H411 . C41 . H413 . 109.5 no
H412 . C41 . H413 . 109.5 no
Si1 . C42 . H421 . 109.6 no
Si1 . C42 . H422 . 109.4 no
H421 . C42 . H422 . 109.5 no
Si1 . C42 . H423 . 109.4 no
H421 . C42 . H423 . 109.5 no
H422 . C42 . H423 . 109.5 no
Si2 . C43 . H431 . 109.5 no
Si2 . C43 . H432 . 109.5 no
H431 . C43 . H432 . 109.5 no
Si2 . C43 . H433 . 109.4 no
H431 . C43 . H433 . 109.5 no
H432 . C43 . H433 . 109.5 no
Si2 . C44 . H441 . 109.4 no
Si2 . C44 . H442 . 109.5 no
H441 . C44 . H442 . 109.5 no
Si2 . C44 . H443 . 109.5 no
H441 . C44 . H443 . 109.5 no
H442 . C44 . H443 . 109.5 no
Si2 . C45 . H451 . 109.4 no
Si2 . C45 . H452 . 109.4 no
H451 . C45 . H452 . 109.5 no
Si2 . C45 . H453 . 109.6 no
H451 . C45 . H453 . 109.5 no
H452 . C45 . H453 . 109.5 no
Si3 . C46 . H461 . 109.6 no
Si3 . C46 . H462 . 109.4 no
H461 . C46 . H462 . 109.5 no
Si3 . C46 . H463 . 109.4 no
H461 . C46 . H463 . 109.5 no
H462 . C46 . H463 . 109.5 no
Si3 . C47 . H471 . 109.6 no
Si3 . C47 . H472 . 109.4 no
H471 . C47 . H472 . 109.5 no
Si3 . C47 . H473 . 109.4 no
H471 . C47 . H473 . 109.5 no
H472 . C47 . H473 . 109.5 no
Si3 . C48 . H481 . 109.5 no
Si3 . C48 . H482 . 109.3 no
H481 . C48 . H482 . 109.5 no
Si3 . C48 . H483 . 109.6 no
H481 . C48 . H483 . 109.5 no
H482 . C48 . H483 . 109.5 no
C50 . C49 . H491 . 109.8 no
C50 . C49 . H492 . 111.1 no
H491 . C49 . H492 . 109.5 no
C50 . C49 . H493 . 107.5 no
H491 . C49 . H493 . 109.5 no
H492 . C49 . H493 . 109.5 no
C49 . C50 . O1 . 117.39(7) yes
C49 . C50 . H501 . 105.5 no
O1 . C50 . H501 . 106.2 no
C49 . C50 . H502 . 109.0 no
O1 . C50 . H502 . 109.0 no
H501 . C50 . H502 . 109.5 no
O1 . C51 . C52 . 117.39(7) yes
O1 . C51 . H511 . 107.6 no
C52 . C51 . H511 . 106.8 no
O1 . C51 . H512 . 107.6 no
C52 . C51 . H512 . 107.8 no
H511 . C51 . H512 . 109.5 no
C51 . C52 . H521 . 109.7 no
C51 . C52 . H522 . 109.8 no
H521 . C52 . H522 . 109.5 no
C51 . C52 . H523 . 108.9 no
H521 . C52 . H523 . 109.5 no
H522 . C52 . H523 . 109.5 no
C4 . C61 . H611 . 109.8 no
C4 . C61 . H612 . 109.3 no
H611 . C61 . H612 . 109.5 no
C4 . C61 . H613 . 109.3 no
H611 . C61 . H613 . 109.5 no
H612 . C61 . H613 . 109.5 no
C4 . C105 . H1051 . 109.7 no
C4 . C105 . H1052 . 109.4 no
H1051 . C105 . H1052 . 109.5 no
C4 . C105 . H1053 . 109.3 no
H1051 . C105 . H1053 . 109.5 no
H1052 . C105 . H1053 . 109.5 no
N5 . C221 . C24 . 112.10(7) yes
N5 . C221 . C231 . 112.14(7) yes
C24 . C221 . C231 . 117.52(7) yes
N5 . C221 . H2211 . 104.6 no
C24 . C221 . H2211 . 104.5 no
C231 . C221 . H2211 . 104.5 no
C221 . C231 . H2311 . 109.7 no
C221 . C231 . H2312 . 109.5 no
H2311 . C231 . H2312 . 109.5 no
C221 . C231 . H2313 . 109.2 no
H2311 . C231 . H2313 . 109.5 no
H2312 . C231 . H2313 . 109.5 no
C25 . C261 . H2611 . 109.9 no
C25 . C261 . H2612 . 109.2 no
H2611 . C261 . H2612 . 109.5 no
C25 . C261 . H2613 . 109.3 no
H2611 . C261 . H2613 . 109.5 no
H2612 . C261 . H2613 . 109.5 no
C25 . C271 . H2711 . 109.7 no
C25 . C271 . H2712 . 109.8 no
H2711 . C271 . H2712 . 109.5 no
C25 . C271 . H2713 . 108.9 no
H2711 . C271 . H2713 . 109.5 no
H2712 . C271 . H2713 . 109.5 no
C34 . C351 . N11 . 108.20(7) yes
C34 . C351 . H3511 . 109.6 no
N11 . C351 . H3511 . 109.4 no
C34 . C351 . H3512 . 110.1 no
N11 . C351 . H3512 . 110.1 no
H3511 . C351 . H3512 . 109.5 no
C36 . C371 . N11 . 108.21(7) yes
C36 . C371 . H3711 . 109.5 no
N11 . C371 . H3711 . 109.4 no
C36 . C371 . H3712 . 110.1 no
N11 . C371 . H3712 . 110.1 no
H3711 . C371 . H3712 . 109.5 no
N101 . C381 . C391 . 102.3(4) yes
N101 . C381 . H3811 . 111.5 no
C391 . C381 . H3811 . 111.5 no
N101 . C381 . H3812 . 111.0 no
C391 . C381 . H3812 . 110.8 no
H3811 . C381 . H3812 . 109.5 no
N11 . C391 . C381 . 108.34(7) yes
N11 . C391 . H3911 . 109.4 no
C381 . C391 . H3911 . 109.3 no
N11 . C391 . H3912 . 110.0 no
C381 . C391 . H3912 . 110.3 no
H3911 . C391 . H3912 . 109.5 no
Si3 . C461 . H4611 . 109.7 no
Si3 . C461 . H4612 . 109.3 no
H4611 . C461 . H4612 . 109.5 no
Si3 . C461 . H4613 . 109.3 no
H4611 . C461 . H4613 . 109.5 no
H4612 . C461 . H4613 . 109.5 no
Si3 . C481 . H4811 . 109.5 no
Si3 . C481 . H4812 . 109.3 no
H4811 . C481 . H4812 . 109.5 no
Si3 . C481 . H4813 . 109.6 no
H4811 . C481 . H4813 . 109.5 no
H4812 . C481 . H4813 . 109.5 no
C501 . C491 . H4911 . 109.5 no
C501 . C491 . H4912 . 108.9 no
H4911 . C491 . H4912 . 109.5 no
C501 . C491 . H4913 . 110.0 no
H4911 . C491 . H4913 . 109.5 no
H4912 . C491 . H4913 . 109.5 no
C491 . C501 . O11 . 117.38(7) yes
C491 . C501 . H5011 . 108.0 no
O11 . C501 . H5011 . 108.0 no
C491 . C501 . H5012 . 106.8 no
O11 . C501 . H5012 . 107.0 no
H5011 . C501 . H5012 . 109.5 no
O11 . C511 . C521 . 117.38(7) yes
O11 . C511 . H5111 . 106.8 no
C521 . C511 . H5111 . 106.9 no
O11 . C511 . H5112 . 108.0 no
C521 . C511 . H5112 . 108.1 no
H5111 . C511 . H5112 . 109.5 no
C511 . C521 . H5211 . 109.3 no
C511 . C521 . H5212 . 110.1 no
H5211 . C521 . H5212 . 109.5 no
C511 . C521 . H5213 . 109.0 no
H5211 . C521 . H5213 . 109.5 no
H5212 . C521 . H5213 . 109.5 no
C28 . B1 . N6 . 111.9(5) yes
C28 . B1 . N4 . 116.8(5) yes
N6 . B1 . N4 . 103.7(5) yes
C28 . B1 . N2 . 107.5(5) yes
N6 . B1 . N2 . 108.9(5) yes
N4 . B1 . N2 . 107.8(5) yes

loop_
_geom_bond_atom_site_label_1
_geom_bond_site_symmetry_1
_geom_bond_atom_site_label_2
_geom_bond_site_symmetry_2
_geom_bond_distance
_geom_bond_publ_flag
Mo1 . P1 . 2.1789(19) yes
Mo1 . Si1 . 3.392(3) yes
Mo1 . Si3 . 3.3294(19) yes
Mo1 . N8 . 2.011(3) yes
Mo1 . N9 . 2.013(3) yes
Mo1 . N10 . 2.010(3) yes
Mo1 . N11 . 2.207(2) yes
Mo1 . P1 . 2.1789(19) yes
Mo1 . Si1 . 3.392(3) yes
Mo1 . Si3 . 3.3294(19) yes
Mo1 . N8 . 2.011(3) yes
Mo1 . N9 . 2.013(3) yes
Mo1 . N11 . 2.207(2) yes
Mo1 . N101 . 2.076(7) yes
Fe1 . N7 . 1.955(5) yes
Fe1 . C1 . 2.103(6) yes
Fe1 . C10 . 2.123(7) yes
Fe1 . C19 . 2.141(7) yes
P1 . N7 . 1.509(5) yes
Si1 . N8 . 1.743(4) yes
Si1 . C40 . 1.854(8) yes
Si1 . C41 . 1.854(9) yes
Si1 . C42 . 1.874(10) yes
Si2 . N9 . 1.741(4) yes
Si2 . C43 . 1.843(9) yes
Si2 . C44 . 1.858(9) yes
Si2 . C45 . 1.883(9) yes
Si3 . N10 . 1.715(4) yes
Si3 . C46 . 1.835(6) yes
Si3 . C47 . 1.873(4) yes
Si3 . C48 . 1.853(6) yes
Si3 . N101 . 1.695(7) yes
Si3 . C47 . 1.873(4) yes
Si3 . C461 . 1.864(7) yes
Si3 . C481 . 1.854(7) yes
O1 . C50 . 1.278(7) yes
O1 . C51 . 1.281(7) yes
O11 . C501 . 1.272(7) yes
O11 . C511 . 1.269(7) yes
N1 . C1 . 1.357(8) yes
N1 . C2 . 1.395(7) yes
N1 . C4 . 1.482(4) yes
N2 . C1 . 1.357(8) yes
N2 . C3 . 1.390(7) yes
N2 . B1 . 1.571(9) yes
N3 . C10 . 1.370(8) yes
N3 . C11 . 1.395(7) yes
N3 . C13 . 1.485(5) yes
N4 . C10 . 1.355(8) yes
N4 . C12 . 1.380(8) yes
N4 . B1 . 1.574(9) yes
N5 . C19 . 1.377(8) yes
N5 . C20 . 1.401(8) yes
N5 . C22 . 1.474(6) yes
N5 . C19 . 1.377(8) yes
N5 . C20 . 1.401(8) yes
N5 . C221 . 1.496(5) yes
N6 . C19 . 1.366(8) yes
N6 . C21 . 1.390(8) yes
N6 . B1 . 1.576(9) yes
N8 . C34 . 1.484(3) yes
N9 . C36 . 1.484(3) yes
N10 . C38 . 1.518(5) yes
N11 . C35 . 1.457(5) yes
N11 . C37 . 1.445(5) yes
N11 . C39 . 1.451(5) yes
N11 . C351 . 1.444(5) yes
N11 . C371 . 1.458(5) yes
N11 . C391 . 1.486(6) yes
N101 . C381 . 1.595(11) yes
C2 . C3 . 1.350(9) yes
C2 . C7 . 1.504(5) yes
C3 . H31 . 0.950 no
C4 . C5 . 1.475(6) yes
C4 . C6 . 1.467(6) yes
C4 . H41 . 0.950 no
C4 . C61 . 1.481(7) yes
C4 . C105 . 1.474(7) yes
C4 . H42 . 0.950 no
C5 . H51 . 0.950 no
C5 . H52 . 0.950 no
C5 . H53 . 0.950 no
C6 . H61 . 0.950 no
C6 . H62 . 0.950 no
C6 . H63 . 0.950 no
C7 . C8 . 1.502(6) yes
C7 . C9 . 1.507(6) yes
C7 . H71 . 0.950 no
C8 . H81 . 0.950 no
C8 . H82 . 0.950 no
C8 . H83 . 0.950 no
C9 . H91 . 0.950 no
C9 . H92 . 0.950 no
C9 . H93 . 0.950 no
C11 . C12 . 1.351(9) yes
C11 . C16 . 1.504(5) yes
C12 . H121 . 0.950 no
C13 . C14 . 1.488(6) yes
C13 . C15 . 1.499(6) yes
C13 . H131 . 0.950 no
C14 . H141 . 0.950 no
C14 . H142 . 0.950 no
C14 . H143 . 0.950 no
C15 . H151 . 0.950 no
C15 . H152 . 0.950 no
C15 . H153 . 0.950 no
C16 . C17 . 1.514(6) yes
C16 . C18 . 1.517(6) yes
C16 . H161 . 0.950 no
C17 . H171 . 0.950 no
C17 . H172 . 0.950 no
C17 . H173 . 0.950 no
C18 . H181 . 0.950 no
C18 . H182 . 0.950 no
C18 . H183 . 0.950 no
C20 . C21 . 1.340(9) yes
C20 . C25 . 1.508(4) yes
C21 . H211 . 0.950 no
C22 . C23 . 1.476(7) yes
C22 . C24 . 1.493(6) yes
C22 . H221 . 0.950 no
C23 . H231 . 0.950 no
C23 . H232 . 0.950 no
C23 . H233 . 0.950 no
C24 . H241 . 0.950 no
C24 . H242 . 0.950 no
C24 . H243 . 0.950 no
C24 . C221 . 1.472(5) yes
C24 . H244 . 0.950 no
C24 . H245 . 0.950 no
C24 . H246 . 0.950 no
C25 . C26 . 1.526(7) yes
C25 . C27 . 1.496(6) yes
C25 . H251 . 0.950 no
C25 . C261 . 1.500(7) yes
C25 . C271 . 1.496(7) yes
C25 . H252 . 0.950 no
C26 . H261 . 0.950 no
C26 . H262 . 0.950 no
C26 . H263 . 0.950 no
C27 . H271 . 0.950 no
C27 . H272 . 0.950 no
C27 . H273 . 0.950 no
C28 . C29 . 1.406(10) yes
C28 . C33 . 1.397(9) yes
C28 . B1 . 1.607(9) yes
C29 . C30 . 1.393(10) yes
C29 . H291 . 0.950 no
C30 . C31 . 1.373(14) yes
C30 . H301 . 0.950 no
C31 . C32 . 1.353(14) yes
C31 . H311 . 0.950 no
C32 . C33 . 1.398(11) yes
C32 . H321 . 0.950 no
C33 . H331 . 0.950 no
C34 . C35 . 1.543(4) yes
C34 . H341 . 0.950 no
C34 . H342 . 0.950 no
C34 . C351 . 1.555(4) yes
C34 . H343 . 0.950 no
C34 . H344 . 0.950 no
C35 . H351 . 0.950 no
C35 . H352 . 0.950 no
C36 . C37 . 1.553(4) yes
C36 . H361 . 0.950 no
C36 . H362 . 0.950 no
C36 . C371 . 1.542(4) yes
C36 . H363 . 0.950 no
C36 . H364 . 0.950 no
C37 . H371 . 0.950 no
C37 . H372 . 0.950 no
C38 . C39 . 1.551(5) yes
C38 . H381 . 0.950 no
C38 . H382 . 0.950 no
C39 . H391 . 0.950 no
C39 . H392 . 0.950 no
C40 . H401 . 0.950 no
C40 . H402 . 0.950 no
C40 . H403 . 0.950 no
C41 . H411 . 0.950 no
C41 . H412 . 0.950 no
C41 . H413 . 0.950 no
C42 . H421 . 0.950 no
C42 . H422 . 0.950 no
C42 . H423 . 0.950 no
C43 . H431 . 0.950 no
C43 . H432 . 0.950 no
C43 . H433 . 0.950 no
C44 . H441 . 0.950 no
C44 . H442 . 0.950 no
C44 . H443 . 0.950 no
C45 . H451 . 0.950 no
C45 . H452 . 0.950 no
C45 . H453 . 0.950 no
C46 . H461 . 0.950 no
C46 . H462 . 0.950 no
C46 . H463 . 0.950 no
C47 . H471 . 0.950 no
C47 . H472 . 0.950 no
C47 . H473 . 0.950 no
C48 . H481 . 0.950 no
C48 . H482 . 0.950 no
C48 . H483 . 0.950 no
C49 . C50 . 1.539(4) yes
C49 . H491 . 0.950 no
C49 . H492 . 0.950 no
C49 . H493 . 0.950 no
C50 . H501 . 0.950 no
C50 . H502 . 0.950 no
C51 . C52 . 1.538(4) yes
C51 . H511 . 0.950 no
C51 . H512 . 0.950 no
C52 . H521 . 0.950 no
C52 . H522 . 0.950 no
C52 . H523 . 0.950 no
C61 . H611 . 0.950 no
C61 . H612 . 0.950 no
C61 . H613 . 0.950 no
C105 . H1051 . 0.950 no
C105 . H1052 . 0.950 no
C105 . H1053 . 0.950 no
C221 . C231 . 1.483(6) yes
C221 . H2211 . 0.950 no
C231 . H2311 . 0.950 no
C231 . H2312 . 0.950 no
C231 . H2313 . 0.950 no
C261 . H2611 . 0.950 no
C261 . H2612 . 0.950 no
C261 . H2613 . 0.950 no
C271 . H2711 . 0.950 no
C271 . H2712 . 0.950 no
C271 . H2713 . 0.950 no
C351 . H3511 . 0.950 no
C351 . H3512 . 0.950 no
C371 . H3711 . 0.950 no
C371 . H3712 . 0.950 no
C381 . C391 . 1.657(5) yes
C381 . H3811 . 0.950 no
C381 . H3812 . 0.950 no
C391 . H3911 . 0.950 no
C391 . H3912 . 0.950 no
C461 . H4611 . 0.950 no
C461 . H4612 . 0.950 no
C461 . H4613 . 0.950 no
C481 . H4811 . 0.950 no
C481 . H4812 . 0.950 no
C481 . H4813 . 0.950 no
C491 . C501 . 1.536(4) yes
C491 . H4911 . 0.950 no
C491 . H4912 . 0.950 no
C491 . H4913 . 0.950 no
C501 . H5011 . 0.950 no
C501 . H5012 . 0.950 no
C511 . C521 . 1.534(4) yes
C511 . H5111 . 0.950 no
C511 . H5112 . 0.950 no
C521 . H5211 . 0.950 no
C521 . H5212 . 0.950 no
C521 . H5213 . 0.950 no

loop_
_geom_torsion_atom_site_label_1
_geom_torsion_atom_site_label_2
_geom_torsion_atom_site_label_3
_geom_torsion_atom_site_label_4
_geom_torsion
_geom_torsion_site_symmetry_1
_geom_torsion_site_symmetry_2
_geom_torsion_site_symmetry_3
_geom_torsion_site_symmetry_4
_geom_torsion_publ_flag
P1 Mo1 N8 Si1 -5.2(4) . . . . no
P1 Mo1 N8 C34 179.8(4) . . . . no
N9 Mo1 N8 Si1 103.5(4) . . . . no
N9 Mo1 N8 C34 -71.5(4) . . . . no
N10 Mo1 N8 Si1 -111.7(3) . . . . no
N10 Mo1 N8 C34 73.3(4) . . . . no
N11 Mo1 N8 Si1 174.6(4) . . . . no
N11 Mo1 N8 C34 -0.4(4) . . . . no
P1 Mo1 N9 Si2 2.0(4) . . . . no
P1 Mo1 N9 C36 179.9(5) . . . . no
N8 Mo1 N9 Si2 -106.4(4) . . . . no
N8 Mo1 N9 C36 71.5(5) . . . . no
N10 Mo1 N9 Si2 113.3(4) . . . . no
N10 Mo1 N9 C36 -68.8(5) . . . . no
N11 Mo1 N9 Si2 -177.5(4) . . . . no
N11 Mo1 N9 C36 0.4(5) . . . . no
P1 Mo1 N10 Si3 14.9(5) . . . . no
P1 Mo1 N10 C38 -173.4(6) . . . . no
N8 Mo1 N10 Si3 120.6(4) . . . . no
N8 Mo1 N10 C38 -67.7(7) . . . . no
N9 Mo1 N10 Si3 -96.1(4) . . . . no
N9 Mo1 N10 C38 75.6(7) . . . . no
N11 Mo1 N10 Si3 -165.5(5) . . . . no
N11 Mo1 N10 C38 6.2(6) . . . . no
N8 Mo1 N11 C35 -26.1(4) . . . . no
N8 Mo1 N11 C37 -148.5(3) . . . . no
N8 Mo1 N11 C39 81.8(4) . . . . no
N9 Mo1 N11 C35 95.5(4) . . . . no
N9 Mo1 N11 C37 -26.9(3) . . . . no
N9 Mo1 N11 C39 -156.6(4) . . . . no
N10 Mo1 N11 C35 -138.9(5) . . . . no
N10 Mo1 N11 C37 98.8(4) . . . . no
N10 Mo1 N11 C39 -31.0(4) . . . . no
N7 Fe1 C1 N1 0.5(8) . . . . no
N7 Fe1 C1 N2 -175.1(4) . . . . no
C10 Fe1 C1 N1 132.5(7) . . . . no
C10 Fe1 C1 N2 -43.1(5) . . . . no
C19 Fe1 C1 N1 -141.4(7) . . . . no
C19 Fe1 C1 N2 43.1(5) . . . . no
N7 Fe1 C10 N3 -10.8(7) . . . . no
N7 Fe1 C10 N4 179.0(4) . . . . no
C1 Fe1 C10 N3 -144.6(6) . . . . no
C1 Fe1 C10 N4 45.2(5) . . . . no
C19 Fe1 C10 N3 124.8(6) . . . . no
C19 Fe1 C10 N4 -45.5(5) . . . . no
N7 Fe1 C19 N5 14.8(9) . . . . no
N7 Fe1 C19 N6 175.8(4) . . . . no
C1 Fe1 C19 N5 154.6(8) . . . . no
C1 Fe1 C19 N6 -44.5(5) . . . . no
C10 Fe1 C19 N5 -116.3(8) . . . . no
C10 Fe1 C19 N6 44.7(5) . . . . no
C40 Si1 N8 Mo1 47.6(5) . . . . no
C40 Si1 N8 C34 -137.2(5) . . . . no
C41 Si1 N8 Mo1 164.9(4) . . . . no
C41 Si1 N8 C34 -19.9(6) . . . . no
C42 Si1 N8 Mo1 -78.6(5) . . . . no
C42 Si1 N8 C34 96.6(6) . . . . no
C43 Si2 N9 Mo1 -57.1(6) . . . . no
C43 Si2 N9 C36 124.9(6) . . . . no
C44 Si2 N9 Mo1 66.8(6) . . . . no
C44 Si2 N9 C36 -111.1(6) . . . . no
C45 Si2 N9 Mo1 -176.0(4) . . . . no
C45 Si2 N9 C36 6.1(6) . . . . no
C46 Si3 N10 Mo1 -75.5(6) . . . . no
C46 Si3 N10 C38 112.7(7) . . . . no
C47 Si3 N10 Mo1 165.9(4) . . . . no
C47 Si3 N10 C38 -6.0(8) . . . . no
C48 Si3 N10 Mo1 47.9(5) . . . . no
C48 Si3 N10 C38 -124.0(7) . . . . no
C501 O11 C511 C521 -173(2) . . . . no
C511 O11 C501 C491 177(2) . . . . no
C2 N1 C1 N2 0.2(7) . . . . no
C4 N1 C1 Fe1 3.3(10) . . . . no
C1 N1 C2 C3 0.2(7) . . . . no
C1 N1 C2 C7 -179.0(5) . . . . no
C4 N1 C1 N2 179.1(5) . . . . no
C2 N1 C1 Fe1 -175.5(6) . . . . no
C1 N1 C4 C5 70.3(9) . . . . no
C1 N1 C4 C6 -64.5(10) . . . . no
C2 N1 C4 C5 -111.0(8) . . . . no
C2 N1 C4 C6 114.1(9) . . . . no
C4 N1 C2 C3 -178.7(5) . . . . no
C4 N1 C2 C7 2.2(9) . . . . no
C3 N2 C1 Fe1 176.5(4) . . . . no
B1 N2 C1 N1 -177.3(5) . . . . no
C1 N2 C3 C2 0.6(7) . . . . no
B1 N2 C3 C2 177.4(6) . . . . no
C1 N2 B1 N4 56.8(7) . . . . no
C1 N2 B1 N6 -55.1(8) . . . . no
C1 N2 B1 C28 -176.5(6) . . . . no
C3 N2 B1 N4 -119.4(6) . . . . no
C3 N2 B1 N6 128.7(6) . . . . no
C3 N2 B1 C28 7.2(8) . . . . no
C3 N2 C1 N1 -0.5(7) . . . . no
B1 N2 C1 Fe1 -0.2(8) . . . . no
C11 N3 C10 Fe1 -168.5(5) . . . . no
C13 N3 C10 N4 170.3(4) . . . . no
C11 N3 C10 N4 2.6(6) . . . . no
C13 N3 C10 Fe1 -0.7(8) . . . . no
C13 N3 C11 C12 -168.1(5) . . . . no
C13 N3 C11 C16 16.8(8) . . . . no
C10 N3 C13 C14 -99.9(6) . . . . no
C10 N3 C13 C15 125.4(5) . . . . no
C11 N3 C13 C14 65.8(7) . . . . no
C11 N3 C13 C15 -68.8(6) . . . . no
C10 N3 C11 C12 -0.9(6) . . . . no
C10 N3 C11 C16 -176.0(5) . . . . no
C12 N4 C10 Fe1 169.7(4) . . . . no
B1 N4 C10 N3 -174.7(4) . . . . no
C10 N4 C12 C11 2.9(7) . . . . no
B1 N4 C12 C11 173.3(5) . . . . no
C10 N4 B1 N2 -54.0(6) . . . . no
C10 N4 B1 N6 61.4(7) . . . . no
C12 N4 C10 N3 -3.3(6) . . . . no
B1 N4 C10 Fe1 -1.7(6) . . . . no
C12 N4 B1 N6 -108.1(6) . . . . no
C12 N4 B1 C28 15.5(8) . . . . no
C10 N4 B1 C28 -175.1(5) . . . . no
C12 N4 B1 N2 136.5(6) . . . . no
C20 N5 C19 Fe1 159.3(6) . . . . no
C221 N5 C19 N6 -169.7(5) . . . . no
C20 N5 C19 N6 -2.9(7) . . . . no
C221 N5 C19 Fe1 -7.4(11) . . . . no
C221 N5 C20 C21 166.6(7) . . . . no
C221 N5 C20 C25 -17.0(11) . . . . no
C19 N5 C221 C24 -59.2(8) . . . . no
C19 N5 C221 C231 75.4(9) . . . . no
C20 N5 C221 C24 136.9(7) . . . . no
C19 N5 C20 C21 1.9(8) . . . . no
C19 N5 C20 C25 178.4(6) . . . . no
C20 N5 C221 C231 -88.5(9) . . . . no
B1 N6 C19 Fe1 2.0(8) . . . . no
B1 N6 C19 N5 169.2(6) . . . . no
C19 N6 C21 C20 -1.8(8) . . . . no
B1 N6 C21 C20 -167.4(6) . . . . no
C19 N6 B1 N2 52.7(8) . . . . no
C19 N6 B1 N4 -62.0(7) . . . . no
C19 N6 B1 C28 171.3(6) . . . . no
C21 N6 B1 N2 -143.4(6) . . . . no
C21 N6 B1 N4 101.9(7) . . . . no
C21 N6 B1 C28 -24.8(9) . . . . no
C21 N6 C19 N5 2.8(7) . . . . no
C21 N6 C19 Fe1 -164.3(4) . . . . no
Mo1 N8 C34 C35 25.4(6) . . . . no
Si1 N8 C34 C35 -150.4(4) . . . . no
Si2 N9 C36 C37 -157.7(4) . . . . no
Mo1 N9 C36 C37 24.2(7) . . . . no
Si3 N10 C38 C39 -169.4(6) . . . . no
Mo1 N10 C38 C39 18.0(10) . . . . no
C37 N11 C35 C34 164.5(4) . . . . no
C39 N11 C35 C34 -65.2(5) . . . . no
C35 N11 C37 C36 -71.1(5) . . . . no
C39 N11 C37 C36 168.7(4) . . . . no
Mo1 N11 C37 C36 46.9(4) . . . . no
Mo1 N11 C35 C34 46.6(5) . . . . no
C37 N11 C39 C38 -73.0(6) . . . . no
Mo1 N11 C39 C38 48.9(6) . . . . no
C35 N11 C39 C38 160.7(5) . . . . no
N1 C2 C3 N2 -0.5(7) . . . . no
N1 C2 C7 C9 -152.5(6) . . . . no
C7 C2 C3 N2 178.6(6) . . . . no
N1 C2 C7 C8 86.1(8) . . . . no
C3 C2 C7 C9 28.6(9) . . . . no
C3 C2 C7 C8 -92.8(8) . . . . no
N3 C11 C16 C17 91.0(7) . . . . no
N3 C11 C16 C18 -147.5(6) . . . . no
C16 C11 C12 N4 173.8(5) . . . . no
C12 C11 C16 C18 38.4(8) . . . . no
C12 C11 C16 C17 -83.1(8) . . . . no
N3 C11 C12 N4 -1.2(6) . . . . no
N5 C20 C21 N6 -0.1(7) . . . . no
N5 C20 C25 C27 122.0(9) . . . . no
C21 C20 C25 C26 58.8(11) . . . . no
C21 C20 C25 C27 -62.5(11) . . . . no
N5 C20 C25 C26 -116.7(9) . . . . no
C25 C20 C21 N6 -176.3(6) . . . . no
B1 C28 C29 C30 -173.3(7) . . . . no
C33 C28 C29 C30 -3.1(11) . . . . no
C29 C28 B1 N2 77.7(7) . . . . no
C29 C28 B1 N4 -161.0(6) . . . . no
C29 C28 B1 N6 -41.8(8) . . . . no
C33 C28 B1 N2 -91.5(8) . . . . no
C33 C28 B1 N4 29.7(9) . . . . no
C33 C28 B1 N6 148.9(6) . . . . no
C29 C28 C33 C32 2.7(10) . . . . no
B1 C28 C33 C32 172.2(7) . . . . no
C28 C29 C30 C31 1.6(13) . . . . no
C29 C30 C31 C32 0.6(14) . . . . no
C30 C31 C32 C33 -1.1(14) . . . . no
C31 C32 C33 C28 -0.7(13) . . . . no
N8 C34 C35 N11 -47.4(6) . . . . no
N9 C36 C37 N11 -47.0(6) . . . . no
N10 C38 C39 N11 -44.3(9) . . . . no
